data_1505058
loop_
_publ_author_name
'Ueda, T.'
'Kurokawa, K.'
'Eguchi, T.'
'Kachi-Terajima, C.'
'Takamizawa, S.'

_publ_section_title
;
 Local Structure and Xenon Adsorption Behavior of Metal-Organic Framework
 System [M2(O2CPh)4(pyz)]n (M = Rh and Cu) As Studied with Use of
 Single-Crystal X-ray Diffraction, Adsorption Isotherm, and Xenon-129 NMR
;
_journal_issue 3
_journal_name_full 'Journal of Physical Chemistry C'
_journal_page_first 1524
_journal_paper_doi 10.1021/jp065321x
_journal_volume 111
_journal_year 2007
_chemical_formula_sum 'C32 H24 Cu2 N2 O8 Xe2'
_chemical_formula_weight 954.21
_chemical_name_systematic
; 
 ? 
;
_space_group_IT_number 2
_symmetry_cell_setting triclinic
_symmetry_space_group_name_Hall '-P 1'
_symmetry_space_group_name_H-M 'P -1'
_atom_sites_solution_hydrogens geom
_atom_sites_solution_primary direct
_atom_sites_solution_secondary difmap
_audit_creation_method SHELXL-97
_cell_angle_alpha 70.741(12)
_cell_angle_beta 65.519(12)
_cell_angle_gamma 63.558(13)
_cell_formula_units_Z 1
_cell_length_a 9.740(6)
_cell_length_b 10.471(7)
_cell_length_c 10.867(7)
_cell_measurement_temperature 298
_cell_volume 888.7(10)
_computing_cell_refinement 'Bruker SMART'
_computing_data_collection 'Bruker SMART'
_computing_data_reduction 'Bruker SAINT'
_computing_molecular_graphics 'Bruker SHELXTL'
_computing_publication_material 'Bruker SHELXTL'
_computing_structure_refinement 'SHELXL-97 (Sheldrick, 1997)'
_computing_structure_solution 'SHELXS-97 (Sheldrick, 1990)'
_diffrn_ambient_temperature 298
_diffrn_detector_area_resol_mean 8.366
_diffrn_measured_fraction_theta_full 0.984
_diffrn_measured_fraction_theta_max 0.984
_diffrn_measurement_device_type 'CCD area detector'
_diffrn_measurement_method 'phi and omega scans'
_diffrn_radiation_monochromator graphite
_diffrn_radiation_source 'fine-focus sealed tube'
_diffrn_radiation_type MoK\a
_diffrn_radiation_wavelength 0.71073
_diffrn_reflns_av_R_equivalents 0.1051
_diffrn_reflns_av_sigmaI/netI 0.2803
_diffrn_reflns_limit_h_max 11
_diffrn_reflns_limit_h_min -11
_diffrn_reflns_limit_k_max 12
_diffrn_reflns_limit_k_min -12
_diffrn_reflns_limit_l_max 11
_diffrn_reflns_limit_l_min -12
_diffrn_reflns_number 4986
_diffrn_reflns_theta_full 25.03
_diffrn_reflns_theta_max 25.03
_diffrn_reflns_theta_min 2.09
_exptl_absorpt_coefficient_mu 3.120
_exptl_absorpt_correction_T_max 0.8349
_exptl_absorpt_correction_T_min 0.2562
_exptl_absorpt_correction_type empirical
_exptl_absorpt_process_details
;
SADABS; sheldrick, 1996
;
_exptl_crystal_colour blue
_exptl_crystal_density_diffrn 1.783
_exptl_crystal_density_method 'not measured'
_exptl_crystal_description plate
_exptl_crystal_F_000 460
_exptl_crystal_size_max 0.60
_exptl_crystal_size_mid 0.18
_exptl_crystal_size_min 0.06
_refine_diff_density_max 1.998
_refine_diff_density_min -0.886
_refine_diff_density_rms 0.206
_refine_ls_extinction_method none
_refine_ls_goodness_of_fit_ref 0.969
_refine_ls_hydrogen_treatment constr
_refine_ls_matrix_type full
_refine_ls_number_parameters 209
_refine_ls_number_reflns 3102
_refine_ls_number_restraints 265
_refine_ls_restrained_S_all 0.933
_refine_ls_R_factor_all 0.2329
_refine_ls_R_factor_gt 0.1049
_refine_ls_shift/su_max 0.000
_refine_ls_shift/su_mean 0.000
_refine_ls_structure_factor_coef Fsqd
_refine_ls_weighting_details 'calc w=1/[\s^2^(Fo^2^)+(0.1214P)^2^+0.0000P] where P=(Fo^2^+2Fc^2^)/3'
_refine_ls_weighting_scheme calc
_refine_ls_wR_factor_gt 0.2504
_refine_ls_wR_factor_ref 0.2867
_reflns_number_gt 1214
_reflns_number_total 3102
_reflns_threshold_expression >2sigma(I)
_cod_data_source_file jp065321xsi20060817_042244.cif
_cod_data_source_block 41116n1_1b_Xe
_cod_depositor_comments
;
The following automatic conversions were performed:

'_symmetry_cell_setting' value 'Triclinic' changed to 'triclinic'
according to /home/saulius/struct/CIF-dictionaries/cif_core.dic
dictionary named 'cif_core.dic' version 2.4.1 from 2010-06-29.

Automatic conversion script
Id: cif_fix_values 1715 2011-07-08 13:25:40Z adriana 
;
_cod_original_sg_symbol_H-M P-1
_cod_database_code 1505058

loop_
_symmetry_equiv_pos_as_xyz
'x, y, z'
'-x, -y, -z'

loop_
_atom_site_label
_atom_site_type_symbol
_atom_site_fract_x
_atom_site_fract_y
_atom_site_fract_z
_atom_site_U_iso_or_equiv
_atom_site_adp_type
_atom_site_occupancy
_atom_site_symmetry_multiplicity
_atom_site_calc_flag
_atom_site_refinement_flags
C1 C 0.8341(18) 0.2439(19) 0.0792(17) 0.051(4) Uani 1 1 d U
C2 C 0.7351(14) 0.3939(14) 0.1132(15) 0.049(4) Uani 1 1 d DU
C3 C 0.8091(16) 0.4717(15) 0.1274(14) 0.063(5) Uani 1 1 d DU
H3 H 0.9202 0.4344 0.1110 0.076 Uiso 1 1 calc R
C4 C 0.7161(19) 0.6056(15) 0.1663(18) 0.074(6) Uani 1 1 d DU
H4 H 0.7650 0.6600 0.1741 0.089 Uiso 1 1 calc R
C5 C 0.5525(19) 0.6583(16) 0.1935(19) 0.075(6) Uani 1 1 d DU
H5 H 0.4903 0.7468 0.2231 0.090 Uiso 1 1 calc R
C6 C 0.4789(17) 0.5820(17) 0.177(2) 0.086(7) Uani 1 1 d DU
H6 H 0.3680 0.6202 0.1928 0.103 Uiso 1 1 calc R
C7 C 0.5708(15) 0.4484(16) 0.1385(19) 0.066(5) Uani 1 1 d DU
H7 H 0.5216 0.3951 0.1294 0.079 Uiso 1 1 calc R
C8 C 0.9585(15) -0.1334(17) 0.249(2) 0.059(5) Uani 1 1 d DU
C9 C 0.9383(15) -0.2126(14) 0.3974(15) 0.058(5) Uani 1 1 d DU
C10 C 1.0208(16) -0.2112(17) 0.4724(17) 0.085(6) Uani 1 1 d DU
H10 H 1.0913 -0.1607 0.4332 0.102 Uiso 1 1 calc R
C11 C 0.9995(19) -0.2839(19) 0.6047(18) 0.111(8) Uani 1 1 d DU
H11 H 1.0561 -0.2827 0.6551 0.133 Uiso 1 1 calc R
C12 C 0.8965(19) -0.3584(17) 0.6641(17) 0.099(7) Uani 1 1 d DU
H12 H 0.8823 -0.4071 0.7545 0.118 Uiso 1 1 calc R
C13 C 0.8137(16) -0.3607(17) 0.5889(17) 0.086(7) Uani 1 1 d DU
H13 H 0.7440 -0.4119 0.6278 0.103 Uiso 1 1 calc R
C14 C 0.8349(15) -0.2874(16) 0.4573(16) 0.075(6) Uani 1 1 d DU
H14 H 0.7779 -0.2881 0.4070 0.090 Uiso 1 1 calc R
C15 C 1.3624(16) 0.0600(16) 0.0882(17) 0.043(4) Uani 1 1 d U
H15 H 1.2660 0.1038 0.1526 0.052 Uiso 1 1 calc R
C16 C 1.4997(17) -0.0571(16) -0.0945(16) 0.041(4) Uani 1 1 d U
H16 H 1.5048 -0.0976 -0.1614 0.049 Uiso 1 1 calc R
Cu1 Cu 1.12922(19) 0.0106(2) -0.0029(2) 0.0398(6) Uani 1 1 d .
N1 N 1.3527(13) 0.0055(12) -0.0023(12) 0.032(3) Uani 1 1 d U
O1 O 0.9837(12) 0.1984(12) 0.0598(11) 0.051(3) Uani 1 1 d .
O2 O 0.7643(11) 0.1771(11) 0.0638(13) 0.057(3) Uani 1 1 d .
O3 O 1.0766(12) -0.0878(12) 0.1902(11) 0.054(3) Uani 1 1 d D
O4 O 0.8585(12) -0.1138(12) 0.1933(12) 0.055(3) Uani 1 1 d D
Xe1S Xe 0.6240(2) 0.1478(2) 0.4780(2) 0.1183(9) Uani 1 1 d .

loop_
_atom_site_aniso_label
_atom_site_aniso_U_11
_atom_site_aniso_U_22
_atom_site_aniso_U_33
_atom_site_aniso_U_23
_atom_site_aniso_U_13
_atom_site_aniso_U_12
C1 0.040(9) 0.073(12) 0.047(11) -0.008(9) -0.014(8) -0.027(9)
C2 0.044(9) 0.065(11) 0.030(10) -0.009(8) -0.006(7) -0.018(8)
C3 0.071(11) 0.058(12) 0.058(12) -0.011(9) -0.016(9) -0.025(10)
C4 0.101(14) 0.055(12) 0.074(13) -0.020(10) -0.032(11) -0.026(11)
C5 0.095(13) 0.045(12) 0.061(13) -0.016(9) -0.019(11) -0.005(10)
C6 0.078(13) 0.051(12) 0.093(15) -0.017(11) -0.005(11) -0.010(10)
C7 0.054(10) 0.072(13) 0.076(13) -0.019(10) -0.014(9) -0.029(9)
C8 0.049(10) 0.029(10) 0.085(15) -0.032(9) -0.013(10) 0.006(8)
C9 0.041(9) 0.070(12) 0.056(12) -0.003(9) -0.018(8) -0.018(8)
C10 0.054(10) 0.132(17) 0.051(13) 0.005(12) -0.019(10) -0.032(11)
C11 0.111(16) 0.15(2) 0.080(17) -0.001(14) -0.034(13) -0.062(14)
C12 0.102(15) 0.118(17) 0.057(15) 0.008(12) -0.026(12) -0.040(13)
C13 0.067(12) 0.119(16) 0.068(15) 0.013(12) -0.024(11) -0.048(11)
C14 0.053(10) 0.100(15) 0.063(14) -0.009(11) -0.016(9) -0.026(10)
C15 0.030(7) 0.047(10) 0.049(11) -0.011(8) -0.008(7) -0.013(7)
C16 0.044(8) 0.046(10) 0.042(10) -0.008(8) -0.010(7) -0.028(8)
Cu1 0.0237(9) 0.0450(12) 0.0546(15) -0.0155(9) -0.0131(8) -0.0104(8)
N1 0.041(7) 0.036(7) 0.023(7) -0.001(5) -0.019(6) -0.013(6)
O1 0.044(6) 0.060(8) 0.051(8) -0.004(6) -0.019(5) -0.020(6)
O2 0.025(5) 0.047(7) 0.102(10) -0.035(6) -0.020(6) -0.001(5)
O3 0.050(6) 0.082(9) 0.038(8) -0.005(6) -0.012(5) -0.035(6)
O4 0.043(6) 0.064(8) 0.062(9) -0.017(6) -0.014(6) -0.021(6)
Xe1S 0.0987(13) 0.1399(18) 0.1090(17) -0.0481(12) -0.0247(11) -0.0261(11)

loop_
_atom_type_symbol
_atom_type_description
_atom_type_scat_dispersion_real
_atom_type_scat_dispersion_imag
_atom_type_scat_source
C C 0.0033 0.0016 'International Tables Vol C Tables 4.2.6.8 and 6.1.1.4'
H H 0.0000 0.0000 'International Tables Vol C Tables 4.2.6.8 and 6.1.1.4'
N N 0.0061 0.0033 'International Tables Vol C Tables 4.2.6.8 and 6.1.1.4'
O O 0.0106 0.0060 'International Tables Vol C Tables 4.2.6.8 and 6.1.1.4'
Cu Cu 0.3201 1.2651 'International Tables Vol C Tables 4.2.6.8 and 6.1.1.4'
Xe Xe -0.4205 1.9578 'International Tables Vol C Tables 4.2.6.8 and 6.1.1.4'

loop_
_geom_angle_atom_site_label_1
_geom_angle_atom_site_label_2
_geom_angle_atom_site_label_3
_geom_angle
_geom_angle_site_symmetry_1
_geom_angle_site_symmetry_3
O2 C1 O1 124.7(15) . .
O2 C1 C2 118.1(13) . .
O1 C1 C2 117.1(14) . .
C7 C2 C3 120.4(9) . .
C7 C2 C1 119.9(11) . .
C3 C2 C1 119.5(11) . .
C2 C3 C4 119.2(9) . .
C5 C4 C3 120.1(9) . .
C4 C5 C6 120.7(9) . .
C5 C6 C7 119.4(9) . .
C2 C7 C6 120.0(9) . .
O4 C8 O3 124.1(18) . .
O4 C8 C9 119.3(14) . .
O3 C8 C9 116.6(13) . .
C10 C9 C14 119.0(9) . .
C10 C9 C8 121.8(12) . .
C14 C9 C8 119.2(12) . .
C11 C10 C9 119.9(9) . .
C12 C11 C10 121.0(10) . .
C11 C12 C13 119.4(9) . .
C14 C13 C12 119.4(9) . .
C13 C14 C9 121.3(9) . .
N1 C15 C16 125.9(14) . 2_855
C15 C16 N1 120.2(14) 2_855 .
O2 Cu1 O3 90.2(5) 2_755 .
O2 Cu1 O4 90.8(5) 2_755 2_755
O3 Cu1 O4 169.5(4) . 2_755
O2 Cu1 O1 169.2(4) 2_755 .
O3 Cu1 O1 88.7(5) . .
O4 Cu1 O1 88.3(4) 2_755 .
O2 Cu1 N1 92.1(4) 2_755 .
O3 Cu1 N1 92.4(4) . .
O4 Cu1 N1 98.0(4) 2_755 .
O1 Cu1 N1 98.6(4) . .
O2 Cu1 Cu1 83.1(3) 2_755 2_755
O3 Cu1 Cu1 84.6(3) . 2_755
O4 Cu1 Cu1 85.1(3) 2_755 2_755
O1 Cu1 Cu1 86.1(3) . 2_755
N1 Cu1 Cu1 174.4(3) . 2_755
C15 N1 C16 113.8(11) . .
C15 N1 Cu1 123.7(9) . .
C16 N1 Cu1 122.5(9) . .
C1 O1 Cu1 120.7(10) . .
C1 O2 Cu1 125.5(10) . 2_755
C8 O3 Cu1 123.1(11) . .
C8 O4 Cu1 122.9(11) . 2_755

loop_
_geom_bond_atom_site_label_1
_geom_bond_atom_site_label_2
_geom_bond_distance
_geom_bond_site_symmetry_2
C1 O2 1.254(17) .
C1 O1 1.260(16) .
C1 C2 1.51(2) .
C2 C7 1.374(12) .
C2 C3 1.380(12) .
C3 C4 1.382(12) .
C4 C5 1.366(12) .
C5 C6 1.374(13) .
C6 C7 1.378(12) .
C8 O4 1.261(15) .
C8 O3 1.280(14) .
C8 C9 1.52(2) .
C9 C10 1.367(13) .
C9 C14 1.370(13) .
C10 C11 1.364(13) .
C11 C12 1.363(13) .
C12 C13 1.376(13) .
C13 C14 1.360(13) .
C15 N1 1.341(18) .
C15 C16 1.359(19) 2_855
C16 C15 1.359(19) 2_855
C16 N1 1.376(17) .
Cu1 O2 1.962(10) 2_755
Cu1 O3 1.970(11) .
Cu1 O4 1.974(12) 2_755
Cu1 O1 1.986(11) .
Cu1 N1 2.156(11) .
Cu1 Cu1 2.597(4) 2_755
O2 Cu1 1.962(10) 2_755
O4 Cu1 1.974(12) 2_755

loop_
_geom_torsion_atom_site_label_1
_geom_torsion_atom_site_label_2
_geom_torsion_atom_site_label_3
_geom_torsion_atom_site_label_4
_geom_torsion
_geom_torsion_site_symmetry_1
_geom_torsion_site_symmetry_4
O2 C1 C2 C7 6(2) . .
O1 C1 C2 C7 -178.5(15) . .
O2 C1 C2 C3 -178.4(14) . .
O1 C1 C2 C3 -3(2) . .
C7 C2 C3 C4 -0.5(16) . .
C1 C2 C3 C4 -176.3(15) . .
C2 C3 C4 C5 1.6(16) . .
C3 C4 C5 C6 -3(3) . .
C4 C5 C6 C7 2(3) . .
C3 C2 C7 C6 0(2) . .
C1 C2 C7 C6 176.2(17) . .
C5 C6 C7 C2 -1(3) . .
O4 C8 C9 C10 -166.3(11) . .
O3 C8 C9 C10 12.3(17) . .
O4 C8 C9 C14 13.7(17) . .
O3 C8 C9 C14 -167.7(10) . .
C14 C9 C10 C11 0.2(3) . .
C8 C9 C10 C11 -179.8(12) . .
C9 C10 C11 C12 -0.1(3) . .
C10 C11 C12 C13 0.4(7) . .
C11 C12 C13 C14 -0.7(9) . .
C12 C13 C14 C9 0.8(9) . .
C10 C9 C14 C13 -0.5(7) . .
C8 C9 C14 C13 179.5(12) . .
C16 C15 N1 C16 0(2) 2_855 .
C16 C15 N1 Cu1 178.7(12) 2_855 .
C15 C16 N1 C15 0(2) 2_855 .
C15 C16 N1 Cu1 -178.7(11) 2_855 .
O2 Cu1 N1 C15 -145.6(12) 2_755 .
O3 Cu1 N1 C15 -55.3(12) . .
O4 Cu1 N1 C15 123.3(12) 2_755 .
O1 Cu1 N1 C15 33.8(12) . .
Cu1 Cu1 N1 C15 -113(3) 2_755 .
O2 Cu1 N1 C16 33.2(11) 2_755 .
O3 Cu1 N1 C16 123.5(11) . .
O4 Cu1 N1 C16 -57.9(11) 2_755 .
O1 Cu1 N1 C16 -147.4(11) . .
Cu1 Cu1 N1 C16 66(4) 2_755 .
O2 C1 O1 Cu1 1(2) . .
C2 C1 O1 Cu1 -174.1(10) . .
O2 Cu1 O1 C1 -1(3) 2_755 .
O3 Cu1 O1 C1 -85.3(12) . .
O4 Cu1 O1 C1 84.6(12) 2_755 .
N1 Cu1 O1 C1 -177.5(12) . .
Cu1 Cu1 O1 C1 -0.6(12) 2_755 .
O1 C1 O2 Cu1 -1(3) . 2_755
C2 C1 O2 Cu1 174.0(10) . 2_755
O4 C8 O3 Cu1 -4(2) . .
C9 C8 O3 Cu1 177.6(9) . .
O2 Cu1 O3 C8 -79.2(11) 2_755 .
O4 Cu1 O3 C8 16(3) 2_755 .
O1 Cu1 O3 C8 90.0(11) . .
N1 Cu1 O3 C8 -171.4(11) . .
Cu1 Cu1 O3 C8 3.8(11) 2_755 .
O3 C8 O4 Cu1 1(2) . 2_755
C9 C8 O4 Cu1 179.2(9) . 2_755
